data_1565932
loop_
_publ_author_name
'Lin, Xinzhang'
'Zhang, Junying'
'Tang, Jie'
'Yang, Yang'
'Liu, Chao'
'Huang, Jiahui'

_publ_section_title
;
 Atomically precise structures of
 Pt<sub>2</sub>(S-Adam)<sub>4</sub>(PPh<sub>3</sub>)<sub>2</sub> complexes
 and catalytic application in propane dehydrogenation.
;
_journal_issue 6
_journal_name_full Nanoscale
_journal_page_first 2482
_journal_page_last 2489
_journal_paper_doi 10.1039/d1nr07286b
_journal_volume 14
_journal_year 2022
_chemical_formula_moiety 'C76 H90 P2 Pt2 S4'
_chemical_formula_sum 'C76 H90 P2 Pt2 S4'
_chemical_formula_weight 1583.83
_space_group_crystal_system monoclinic
_space_group_IT_number 14
_space_group_name_Hall '-P 2yn'
_space_group_name_H-M_alt 'P 1 21/n 1'
_atom_sites_solution_hydrogens geom
_audit_creation_date 2018-04-02
_audit_creation_method
;
Olex2 1.2
(compiled 2017.08.10 svn.r3458 for OlexSys, GUI svn.r5381)
;
_audit_update_record
;
2021-02-03 deposited with the CCDC.	2022-01-07 downloaded from the CCDC.
;
_cell_angle_alpha 90
_cell_angle_beta 100.92(3)
_cell_angle_gamma 90
_cell_formula_units_Z 2
_cell_length_a 14.310(3)
_cell_length_b 17.506(4)
_cell_length_c 14.665(3)
_cell_measurement_reflns_used 71349
_cell_measurement_temperature 293(2)
_cell_measurement_theta_max 27.56
_cell_measurement_theta_min 2.05
_cell_volume 3607.2(14)
_computing_molecular_graphics 'Olex2 (Dolomanov et al., 2009)'
_computing_publication_material 'Olex2 (Dolomanov et al., 2009)'
_computing_structure_refinement 'ShelXL (Sheldrick, 2015)'
_computing_structure_solution 'SHELXT 2018/2 (Sheldrick, 2018)'
_diffrn_ambient_temperature 293(2)
_diffrn_measured_fraction_theta_full 0.968
_diffrn_measured_fraction_theta_max 0.962
_diffrn_measurement_device_type 'Bruker P4'
_diffrn_measurement_method '\w scans'
_diffrn_radiation_monochromator graphite
_diffrn_radiation_type MoK\a
_diffrn_radiation_wavelength 0.71073
_diffrn_reflns_av_R_equivalents 0.0360
_diffrn_reflns_av_unetI/netI 0.0369
_diffrn_reflns_Laue_measured_fraction_full 0.968
_diffrn_reflns_Laue_measured_fraction_max 0.962
_diffrn_reflns_limit_h_max 0
_diffrn_reflns_limit_h_min -19
_diffrn_reflns_limit_k_max 23
_diffrn_reflns_limit_k_min -23
_diffrn_reflns_limit_l_max 19
_diffrn_reflns_limit_l_min -18
_diffrn_reflns_number 17571
_diffrn_reflns_point_group_measured_fraction_full 0.968
_diffrn_reflns_point_group_measured_fraction_max 0.962
_diffrn_reflns_theta_full 25.242
_diffrn_reflns_theta_max 29.136
_diffrn_reflns_theta_min 2.163
_exptl_absorpt_coefficient_mu 4.074
_exptl_absorpt_correction_type none
_exptl_crystal_colour colourless
_exptl_crystal_colour_primary colourless
_exptl_crystal_density_diffrn 1.458
_exptl_crystal_description block
_exptl_crystal_F_000 1592
_exptl_crystal_size_max 0.21
_exptl_crystal_size_mid 0.2
_exptl_crystal_size_min 0.19
_refine_diff_density_max 1.065
_refine_diff_density_min -3.085
_refine_diff_density_rms 0.119
_refine_ls_extinction_method none
_refine_ls_goodness_of_fit_ref 1.025
_refine_ls_hydrogen_treatment constr
_refine_ls_matrix_type full
_refine_ls_number_parameters 379
_refine_ls_number_reflns 9340
_refine_ls_number_restraints 0
_refine_ls_restrained_S_all 1.025
_refine_ls_R_factor_all 0.0303
_refine_ls_R_factor_gt 0.0288
_refine_ls_shift/su_max 0.004
_refine_ls_shift/su_mean 0.000
_refine_ls_structure_factor_coef Fsqd
_refine_ls_weighting_details 'w=1/[\s^2^(Fo^2^)+(0.0487P)^2^+1.5569P] where P=(Fo^2^+2Fc^2^)/3'
_refine_ls_weighting_scheme calc
_refine_ls_wR_factor_gt 0.0761
_refine_ls_wR_factor_ref 0.0776
_reflns_Friedel_coverage 0.000
_reflns_number_gt 8800
_reflns_number_total 9340
_reflns_threshold_expression 'I > 2\s(I)'
_cod_data_source_file d1nr07286b2.cif
_cod_data_source_block mp_sq
_cod_depositor_comments 'Adding full bibliography for 1565931--1565933.cif.'
_cod_original_cell_volume 3607.2(13)
_cod_database_code 1565932
_shelx_shelxl_version_number 2018/3
_shelx_space_group_comment
;
The symmetry employed for this shelxl refinement is uniquely defined
by the following loop, which should always be used as a source of
symmetry information in preference to the above space-group names.
They are only intended as comments.
;
_shelx_estimated_absorpt_t_max 0.512
_shelx_estimated_absorpt_t_min 0.482
_olex2_refinement_description
;
1. Fixed Uiso
 At 1.2 times of:
  All C(H) groups, All C(H,H) groups
2.a Ternary CH refined with riding coordinates:
 C3(H3), C5(H5), C8(H8), C13(H13), C15(H15), C18(H18)
2.b Secondary CH2 refined with riding coordinates:
 C2(H2A,H2B), C4(H4A,H4B), C6(H6A,H6B), C7(H7A,H7B), C9(H9A,H9B), C10(H10A,
 H10B), C12(H12A,H12B), C14(H14A,H14B), C16(H16A,H16B), C17(H17A,H17B),
 C19(H19A,H19B), C20(H20A,H20B)
2.c Aromatic/amide H refined with riding coordinates:
 C22(H22), C23(H23), C24(H24), C25(H25), C26(H26), C28(H28), C29(H29),
 C30(H30), C31(H31), C32(H32), C34(H34), C35(H35), C36(H36), C37(H37), C38(H38)
;
_olex2_submission_special_instructions 'No special instructions were received'

loop_
_space_group_symop_operation_xyz
'x, y, z'
'-x+1/2, y+1/2, -z+1/2'
'-x, -y, -z'
'x-1/2, -y-1/2, z-1/2'

loop_
_atom_site_label
_atom_site_type_symbol
_atom_site_fract_x
_atom_site_fract_y
_atom_site_fract_z
_atom_site_U_iso_or_equiv
_atom_site_adp_type
_atom_site_occupancy
_atom_site_site_symmetry_order
_atom_site_calc_flag
_atom_site_refinement_flags_posn
_atom_site_refinement_flags_adp
_atom_site_refinement_flags_occupancy
_atom_site_disorder_assembly
_atom_site_disorder_group
Pt1 Pt 0.52258(2) 0.44854(2) 0.40103(2) 0.02046(4) Uani 1 1 d . . . . .
S1 S 0.43576(4) 0.55695(3) 0.43418(4) 0.02256(11) Uani 1 1 d . . . . .
S2 S 0.58891(4) 0.32944(3) 0.37724(4) 0.02674(11) Uani 1 1 d . . . . .
P1 P 0.51516(4) 0.46769(4) 0.24668(4) 0.02323(11) Uani 1 1 d . . . . .
C1 C 0.30782(16) 0.52377(13) 0.40961(16) 0.0239(4) Uani 1 1 d . . . . .
C2 C 0.27643(18) 0.51528(16) 0.30446(17) 0.0307(5) Uani 1 1 d . . . . .
H2A H 0.316560 0.478137 0.281372 0.037 Uiso 1 1 calc R . . . .
H2B H 0.283210 0.563807 0.274446 0.037 Uiso 1 1 calc R . . . .
C3 C 0.17136(19) 0.48891(16) 0.28100(18) 0.0341(5) Uani 1 1 d . . . . .
H3 H 0.151807 0.482971 0.213635 0.041 Uiso 1 1 calc R . . . .
C4 C 0.16228(19) 0.41216(16) 0.32878(19) 0.0356(5) Uani 1 1 d . . . . .
H4A H 0.096886 0.394558 0.313852 0.043 Uiso 1 1 calc R . . . .
H4B H 0.202214 0.374404 0.306514 0.043 Uiso 1 1 calc R . . . .
C5 C 0.19251(19) 0.42113(15) 0.43379(19) 0.0328(5) Uani 1 1 d . . . . .
H5 H 0.185734 0.372083 0.464082 0.039 Uiso 1 1 calc R . . . .
C6 C 0.29712(19) 0.44724(12) 0.4573(2) 0.0283(5) Uani 1 1 d . . . . .
H6A H 0.316684 0.452784 0.524035 0.034 Uiso 1 1 calc R . . . .
H6B H 0.337579 0.409187 0.436367 0.034 Uiso 1 1 calc R . . . .
C7 C 0.24460(17) 0.58403(14) 0.44345(18) 0.0292(5) Uani 1 1 d . . . . .
H7A H 0.251133 0.632421 0.413039 0.035 Uiso 1 1 calc R . . . .
H7B H 0.264315 0.591272 0.509889 0.035 Uiso 1 1 calc R . . . .
C8 C 0.1395(2) 0.55761(14) 0.4211(2) 0.0328(6) Uani 1 1 d . . . . .
H8 H 0.099237 0.595750 0.443644 0.039 Uiso 1 1 calc R . . . .
C9 C 0.1085(2) 0.54848(15) 0.3157(2) 0.0381(7) Uani 1 1 d . . . . .
H9A H 0.042498 0.532487 0.300977 0.046 Uiso 1 1 calc R . . . .
H9B H 0.114228 0.597001 0.285320 0.046 Uiso 1 1 calc R . . . .
C10 C 0.13019(19) 0.48088(17) 0.46882(19) 0.0348(5) Uani 1 1 d . . . . .
H10A H 0.149572 0.486623 0.535513 0.042 Uiso 1 1 calc R . . . .
H10B H 0.064309 0.464345 0.455718 0.042 Uiso 1 1 calc R . . . .
C11 C 0.53856(17) 0.25309(13) 0.44089(17) 0.0258(4) Uani 1 1 d . . . . .
C12 C 0.43707(17) 0.26839(13) 0.45485(17) 0.0274(4) Uani 1 1 d . . . . .
H12A H 0.396162 0.277813 0.395214 0.033 Uiso 1 1 calc R . . . .
H12B H 0.436284 0.313519 0.493070 0.033 Uiso 1 1 calc R . . . .
C13 C 0.39921(18) 0.19920(14) 0.50220(18) 0.0311(5) Uani 1 1 d . . . . .
H13 H 0.333954 0.209371 0.510345 0.037 Uiso 1 1 calc R . . . .
C14 C 0.40068(19) 0.12785(15) 0.4420(2) 0.0347(5) Uani 1 1 d . . . . .
H14A H 0.376912 0.084326 0.471591 0.042 Uiso 1 1 calc R . . . .
H14B H 0.359722 0.135547 0.381950 0.042 Uiso 1 1 calc R . . . .
C15 C 0.50227(19) 0.11221(14) 0.42901(19) 0.0329(5) Uani 1 1 d . . . . .
H15 H 0.502850 0.066661 0.390265 0.039 Uiso 1 1 calc R . . . .
C16 C 0.53954(19) 0.18101(14) 0.38121(19) 0.0305(5) Uani 1 1 d . . . . .
H16A H 0.603908 0.170878 0.372499 0.037 Uiso 1 1 calc R . . . .
H16B H 0.499821 0.188990 0.320615 0.037 Uiso 1 1 calc R . . . .
C17 C 0.60239(18) 0.23885(14) 0.53655(18) 0.0292(5) Uani 1 1 d . . . . .
H17A H 0.667095 0.228955 0.528724 0.035 Uiso 1 1 calc R . . . .
H17B H 0.602965 0.284002 0.574994 0.035 Uiso 1 1 calc R . . . .
C18 C 0.5653(2) 0.17027(15) 0.58464(19) 0.0338(5) Uani 1 1 d . . . . .
H18 H 0.606142 0.161923 0.645424 0.041 Uiso 1 1 calc R . . . .
C19 C 0.4633(2) 0.18618(17) 0.59727(17) 0.0341(5) Uani 1 1 d . . . . .
H19A H 0.462345 0.231066 0.635860 0.041 Uiso 1 1 calc R . . . .
H19B H 0.439825 0.143185 0.628039 0.041 Uiso 1 1 calc R . . . .
C20 C 0.5661(2) 0.09856(14) 0.5240(2) 0.0366(6) Uani 1 1 d . . . . .
H20A H 0.630553 0.087707 0.516165 0.044 Uiso 1 1 calc R . . . .
H20B H 0.542945 0.054946 0.553980 0.044 Uiso 1 1 calc R . . . .
C21 C 0.46403(17) 0.38990(13) 0.16982(16) 0.0254(4) Uani 1 1 d . . . . .
C22 C 0.49026(19) 0.37579(15) 0.08484(18) 0.0315(5) Uani 1 1 d . . . . .
H22 H 0.538244 0.404464 0.066567 0.038 Uiso 1 1 calc R . . . .
C23 C 0.4441(2) 0.31822(16) 0.02682(18) 0.0366(6) Uani 1 1 d . . . . .
H23 H 0.461203 0.309122 -0.030324 0.044 Uiso 1 1 calc R . . . .
C24 C 0.3737(2) 0.27502(15) 0.05381(19) 0.0357(5) Uani 1 1 d . . . . .
H24 H 0.343122 0.237091 0.014799 0.043 Uiso 1 1 calc R . . . .
C25 C 0.34844(19) 0.28803(15) 0.13888(18) 0.0329(5) Uani 1 1 d . . . . .
H25 H 0.301294 0.258504 0.157340 0.040 Uiso 1 1 calc R . . . .
C26 C 0.39339(18) 0.34516(14) 0.19685(17) 0.0287(5) Uani 1 1 d . . . . .
H26 H 0.376253 0.353628 0.254098 0.034 Uiso 1 1 calc R . . . .
C27 C 0.63392(16) 0.48321(13) 0.21942(16) 0.0263(4) Uani 1 1 d . . . . .
C28 C 0.7147(2) 0.45126(16) 0.2739(2) 0.0381(7) Uani 1 1 d . . . . .
H28 H 0.709218 0.422841 0.326195 0.046 Uiso 1 1 calc R . . . .
C29 C 0.8036(2) 0.4617(2) 0.2503(3) 0.0471(7) Uani 1 1 d . . . . .
H29 H 0.857234 0.440101 0.286937 0.057 Uiso 1 1 calc R . . . .
C30 C 0.8128(2) 0.50376(19) 0.1731(2) 0.0425(6) Uani 1 1 d . . . . .
H30 H 0.872294 0.509940 0.157406 0.051 Uiso 1 1 calc R . . . .
C31 C 0.7333(2) 0.53684(19) 0.1189(2) 0.0404(6) Uani 1 1 d . . . . .
H31 H 0.739562 0.565659 0.067066 0.048 Uiso 1 1 calc R . . . .
C32 C 0.6442(2) 0.52688(17) 0.14200(19) 0.0350(5) Uani 1 1 d . . . . .
H32 H 0.591025 0.549433 0.105711 0.042 Uiso 1 1 calc R . . . .
C33 C 0.45269(19) 0.55220(12) 0.19295(18) 0.0253(5) Uani 1 1 d . . . . .
C34 C 0.3830(2) 0.54795(13) 0.1122(2) 0.0293(5) Uani 1 1 d . . . . .
H34 H 0.366335 0.500691 0.084945 0.035 Uiso 1 1 calc R . . . .
C35 C 0.33847(19) 0.61375(16) 0.07214(19) 0.0340(5) Uani 1 1 d . . . . .
H35 H 0.293032 0.610445 0.017797 0.041 Uiso 1 1 calc R . . . .
C36 C 0.3618(2) 0.68414(16) 0.1133(2) 0.0370(6) Uani 1 1 d . . . . .
H36 H 0.331336 0.728021 0.086966 0.044 Uiso 1 1 calc R . . . .
C37 C 0.4304(2) 0.68932(15) 0.19350(19) 0.0349(5) Uani 1 1 d . . . . .
H37 H 0.445913 0.736591 0.221199 0.042 Uiso 1 1 calc R . . . .
C38 C 0.47618(19) 0.62361(14) 0.23258(17) 0.0294(5) Uani 1 1 d . . . . .
H38 H 0.523016 0.627446 0.285820 0.035 Uiso 1 1 calc R . . . .

loop_
_atom_site_aniso_label
_atom_site_aniso_U_11
_atom_site_aniso_U_22
_atom_site_aniso_U_33
_atom_site_aniso_U_23
_atom_site_aniso_U_13
_atom_site_aniso_U_12
Pt1 0.02609(6) 0.01714(6) 0.01971(6) -0.00014(2) 0.00832(4) 0.00029(2)
S1 0.0281(3) 0.0185(2) 0.0224(3) 0.00045(17) 0.0083(2) 0.00073(18)
S2 0.0339(3) 0.0205(2) 0.0285(3) 0.0001(2) 0.0127(2) 0.0021(2)
P1 0.0288(3) 0.0204(2) 0.0220(3) -0.0009(2) 0.0085(2) -0.0015(2)
C1 0.0260(10) 0.0217(10) 0.0253(10) -0.0019(8) 0.0081(8) 0.0009(8)
C2 0.0336(11) 0.0338(12) 0.0252(11) -0.0016(9) 0.0070(9) -0.0001(10)
C3 0.0344(12) 0.0408(14) 0.0267(12) -0.0029(10) 0.0045(9) -0.0025(11)
C4 0.0340(12) 0.0324(12) 0.0411(14) -0.0106(11) 0.0087(10) -0.0051(10)
C5 0.0349(12) 0.0261(12) 0.0390(13) 0.0004(10) 0.0111(10) -0.0030(10)
C6 0.0300(12) 0.0246(12) 0.0304(13) 0.0010(8) 0.0060(10) -0.0003(8)
C7 0.0293(11) 0.0248(11) 0.0341(12) -0.0012(9) 0.0077(9) 0.0030(9)
C8 0.0273(12) 0.0326(13) 0.0399(15) -0.0056(10) 0.0103(11) 0.0048(9)
C9 0.0318(13) 0.0390(15) 0.0423(17) 0.0042(10) 0.0039(11) 0.0018(10)
C10 0.0326(12) 0.0393(14) 0.0349(13) -0.0032(11) 0.0123(10) -0.0048(11)
C11 0.0303(10) 0.0180(9) 0.0306(12) 0.0014(8) 0.0097(8) 0.0005(8)
C12 0.0329(11) 0.0222(10) 0.0279(11) 0.0001(9) 0.0078(9) 0.0013(9)
C13 0.0341(12) 0.0250(11) 0.0361(13) -0.0014(9) 0.0113(10) -0.0028(9)
C14 0.0368(13) 0.0269(12) 0.0421(14) -0.0052(10) 0.0120(11) -0.0040(10)
C15 0.0410(13) 0.0196(10) 0.0401(13) -0.0045(10) 0.0129(11) 0.0000(9)
C16 0.0370(12) 0.0214(10) 0.0348(12) -0.0029(9) 0.0110(10) 0.0007(9)
C17 0.0349(12) 0.0222(10) 0.0303(11) 0.0029(9) 0.0054(9) -0.0006(9)
C18 0.0427(13) 0.0266(11) 0.0321(13) 0.0047(10) 0.0068(10) -0.0004(10)
C19 0.0432(13) 0.0298(13) 0.0318(13) 0.0010(9) 0.0131(10) -0.0050(11)
C20 0.0423(14) 0.0208(10) 0.0485(15) 0.0069(10) 0.0130(11) 0.0029(10)
C21 0.0316(11) 0.0215(10) 0.0239(10) 0.0007(8) 0.0071(8) -0.0001(8)
C22 0.0410(13) 0.0284(12) 0.0276(11) -0.0029(10) 0.0128(10) -0.0050(10)
C23 0.0493(15) 0.0348(13) 0.0278(12) -0.0075(10) 0.0130(11) -0.0033(11)
C24 0.0447(14) 0.0274(11) 0.0343(13) -0.0068(10) 0.0054(11) -0.0056(11)
C25 0.0357(12) 0.0294(12) 0.0336(12) -0.0014(10) 0.0064(10) -0.0079(10)
C26 0.0341(11) 0.0281(11) 0.0245(11) -0.0013(9) 0.0066(9) -0.0037(9)
C27 0.0288(10) 0.0251(10) 0.0275(11) -0.0028(9) 0.0117(8) -0.0030(8)
C28 0.0351(14) 0.0446(17) 0.0370(16) 0.0093(11) 0.0130(12) -0.0001(10)
C29 0.0329(14) 0.0569(18) 0.0541(19) 0.0118(15) 0.0150(13) 0.0007(13)
C30 0.0358(13) 0.0485(16) 0.0481(16) -0.0014(13) 0.0200(12) -0.0082(12)
C31 0.0474(16) 0.0444(14) 0.0332(14) 0.0031(12) 0.0174(12) -0.0123(13)
C32 0.0363(13) 0.0377(13) 0.0325(13) 0.0037(11) 0.0104(10) -0.0056(11)
C33 0.0329(12) 0.0241(12) 0.0216(11) 0.0019(7) 0.0121(9) 0.0001(8)
C34 0.0318(12) 0.0296(12) 0.0279(13) -0.0006(8) 0.0091(10) 0.0004(8)
C35 0.0357(12) 0.0371(13) 0.0299(12) 0.0043(10) 0.0081(10) 0.0050(11)
C36 0.0450(14) 0.0295(12) 0.0376(14) 0.0067(11) 0.0105(11) 0.0076(11)
C37 0.0499(15) 0.0232(11) 0.0328(13) 0.0016(10) 0.0113(11) 0.0033(11)
C38 0.0392(12) 0.0248(11) 0.0259(11) 0.0017(9) 0.0103(9) -0.0025(10)

loop_
_atom_type_symbol
_atom_type_description
_atom_type_scat_dispersion_real
_atom_type_scat_dispersion_imag
_atom_type_scat_source
C C 0.0033 0.0016 'International Tables Vol C Tables 4.2.6.8 and 6.1.1.4'
H H 0.0000 0.0000 'International Tables Vol C Tables 4.2.6.8 and 6.1.1.4'
P P 0.1023 0.0942 'International Tables Vol C Tables 4.2.6.8 and 6.1.1.4'
Pt Pt -1.7033 8.3905 'International Tables Vol C Tables 4.2.6.8 and 6.1.1.4'
S S 0.1246 0.1234 'International Tables Vol C Tables 4.2.6.8 and 6.1.1.4'

loop_
_geom_angle_atom_site_label_1
_geom_angle_atom_site_label_2
_geom_angle_atom_site_label_3
_geom_angle
_geom_angle_site_symmetry_1
_geom_angle_site_symmetry_3
_geom_angle_publ_flag
S1 Pt1 S1 82.19(3) . 3_666 ?
S2 Pt1 S1 94.86(2) . 3_666 ?
S2 Pt1 S1 170.43(2) . . ?
P1 Pt1 S1 99.15(3) . . ?
P1 Pt1 S1 166.91(2) . 3_666 ?
P1 Pt1 S2 85.80(3) . . ?
Pt1 S1 Pt1 97.81(3) . 3_666 ?
C1 S1 Pt1 103.22(8) . 3_666 ?
C1 S1 Pt1 103.98(7) . . ?
C11 S2 Pt1 111.07(8) . . ?
C21 P1 Pt1 116.23(8) . . ?
C21 P1 C27 104.73(11) . . ?
C27 P1 Pt1 111.60(8) . . ?
C33 P1 Pt1 118.42(9) . . ?
C33 P1 C21 103.35(11) . . ?
C33 P1 C27 100.57(12) . . ?
C2 C1 S1 108.12(16) . . ?
C2 C1 C6 109.9(2) . . ?
C2 C1 C7 108.35(19) . . ?
C6 C1 S1 111.02(16) . . ?
C7 C1 S1 109.69(16) . . ?
C7 C1 C6 109.7(2) . . ?
C1 C2 C3 109.9(2) . . ?
C4 C3 C2 108.8(2) . . ?
C9 C3 C2 109.3(2) . . ?
C9 C3 C4 109.9(2) . . ?
C5 C4 C3 109.8(2) . . ?
C4 C5 C6 109.5(2) . . ?
C10 C5 C4 109.8(2) . . ?
C10 C5 C6 109.0(2) . . ?
C1 C6 C5 109.5(2) . . ?
C1 C7 C8 109.6(2) . . ?
C9 C8 C7 109.2(2) . . ?
C10 C8 C7 109.3(2) . . ?
C10 C8 C9 109.6(2) . . ?
C3 C9 C8 109.4(2) . . ?
C5 C10 C8 109.9(2) . . ?
C12 C11 S2 114.29(16) . . ?
C12 C11 C16 109.36(19) . . ?
C12 C11 C17 108.7(2) . . ?
C16 C11 S2 105.01(16) . . ?
C16 C11 C17 108.51(19) . . ?
C17 C11 S2 110.80(16) . . ?
C11 C12 C13 110.24(19) . . ?
C14 C13 C12 109.6(2) . . ?
C14 C13 C19 109.4(2) . . ?
C19 C13 C12 108.9(2) . . ?
C15 C14 C13 109.6(2) . . ?
C14 C15 C16 109.7(2) . . ?
C14 C15 C20 109.4(2) . . ?
C20 C15 C16 109.7(2) . . ?
C11 C16 C15 110.0(2) . . ?
C18 C17 C11 110.3(2) . . ?
C17 C18 C20 109.3(2) . . ?
C19 C18 C17 109.5(2) . . ?
C19 C18 C20 109.3(2) . . ?
C18 C19 C13 109.7(2) . . ?
C15 C20 C18 109.2(2) . . ?
C22 C21 P1 122.70(19) . . ?
C22 C21 C26 119.2(2) . . ?
C26 C21 P1 118.01(18) . . ?
C21 C22 C23 119.7(2) . . ?
C24 C23 C22 120.5(2) . . ?
C23 C24 C25 120.0(2) . . ?
C24 C25 C26 120.1(2) . . ?
C25 C26 C21 120.5(2) . . ?
C28 C27 P1 121.1(2) . . ?
C28 C27 C32 118.8(2) . . ?
C32 C27 P1 120.06(19) . . ?
C27 C28 C29 120.2(3) . . ?
C30 C29 C28 120.5(3) . . ?
C29 C30 C31 120.0(3) . . ?
C30 C31 C32 119.9(3) . . ?
C31 C32 C27 120.6(3) . . ?
C34 C33 P1 122.28(17) . . ?
C38 C33 P1 119.1(2) . . ?
C38 C33 C34 118.6(2) . . ?
C35 C34 C33 120.6(2) . . ?
C36 C35 C34 120.0(3) . . ?
C35 C36 C37 120.1(2) . . ?
C36 C37 C38 119.9(2) . . ?
C37 C38 C33 120.8(2) . . ?

loop_
_geom_bond_atom_site_label_1
_geom_bond_atom_site_label_2
_geom_bond_distance
_geom_bond_site_symmetry_2
_geom_bond_publ_flag
Pt1 S1 2.3788(8) 3_666 ?
Pt1 S1 2.3686(7) . ?
Pt1 S2 2.3443(7) . ?
Pt1 P1 2.2707(7) . ?
S1 C1 1.889(2) . ?
S2 C11 1.853(2) . ?
P1 C21 1.830(2) . ?
P1 C27 1.838(2) . ?
P1 C33 1.828(2) . ?
C1 C2 1.529(3) . ?
C1 C6 1.533(3) . ?
C1 C7 1.532(3) . ?
C2 C3 1.548(4) . ?
C3 C4 1.532(4) . ?
C3 C9 1.526(4) . ?
C4 C5 1.527(4) . ?
C5 C6 1.540(4) . ?
C5 C10 1.525(4) . ?
C7 C8 1.547(4) . ?
C8 C9 1.533(5) . ?
C8 C10 1.532(4) . ?
C11 C12 1.528(3) . ?
C11 C16 1.537(3) . ?
C11 C17 1.542(3) . ?
C12 C13 1.544(3) . ?
C13 C14 1.532(4) . ?
C13 C19 1.534(4) . ?
C14 C15 1.526(4) . ?
C15 C16 1.539(4) . ?
C15 C20 1.533(4) . ?
C17 C18 1.537(4) . ?
C18 C19 1.530(4) . ?
C18 C20 1.540(4) . ?
C21 C22 1.390(3) . ?
C21 C26 1.394(3) . ?
C22 C23 1.401(4) . ?
C23 C24 1.377(4) . ?
C24 C25 1.382(4) . ?
C25 C26 1.389(3) . ?
C27 C28 1.391(4) . ?
C27 C32 1.399(4) . ?
C28 C29 1.393(4) . ?
C29 C30 1.377(5) . ?
C30 C31 1.384(5) . ?
C31 C32 1.392(4) . ?
C33 C34 1.398(4) . ?
C33 C38 1.393(3) . ?
C34 C35 1.392(4) . ?
C35 C36 1.385(4) . ?
C36 C37 1.386(4) . ?
C37 C38 1.392(3) . ?
